data_2214337
loop_
_publ_author_name
'B. Thimme Gowda'
'Sabine Foro'
'Hartmut Fuess '

_publ_section_title
;
 <i>N</i>-(2,4-Dichlorophenyl)methanesulfonamide
;
_journal_coeditor_code LW2023
_journal_issue 7
_journal_name_full 'Acta Crystallographica Section E'
_journal_page_first o3087
_journal_page_last o3087
_journal_paper_doi 10.1107/S1600536807026062
_journal_volume 63
_journal_year 2007
_chemical_formula_iupac 'C7 H7 Cl2 N O2 S'
_chemical_formula_moiety 'C7 H7 Cl2 N O2 S'
_chemical_formula_sum 'C7 H7 Cl2 N O2 S'
_chemical_formula_weight 240.10
_chemical_name_common Methanesulfon-2,4-dichloroanilide
_chemical_name_systematic
;
<i>N</i>-(2,4-Dichlorophenyl)methanesulfonamide
;
_space_group_IT_number 2
_symmetry_cell_setting triclinic
_symmetry_space_group_name_Hall '-P 1'
_symmetry_space_group_name_H-M 'P -1'
_atom_sites_solution_hydrogens geom
_atom_sites_solution_primary direct
_atom_sites_solution_secondary difmap
_audit_creation_method SHELXL97
_cell_angle_alpha 83.700(10)
_cell_angle_beta 87.950(10)
_cell_angle_gamma 68.570(10)
_cell_formula_units_Z 2
_cell_length_a 7.5800(10)
_cell_length_b 8.2690(10)
_cell_length_c 8.2850(10)
_cell_measurement_reflns_used 25
_cell_measurement_temperature 299(2)
_cell_measurement_theta_max 25.76
_cell_measurement_theta_min 6.80
_cell_volume 480.47(11)
_computing_cell_refinement CAD-4-PC
_computing_data_collection 'CAD-4-PC (Enraf--Nonius, 1996)'
_computing_data_reduction 'REDU4 (Stoe & Cie, 1987)'
_computing_molecular_graphics 'PLATON (Spek, 2003)'
_computing_publication_material SHELXL97
_computing_structure_refinement 'SHELXL97 (Sheldrick, 1997)'
_computing_structure_solution 'SHELXS97 (Sheldrick, 1997)'
_diffrn_ambient_temperature 299(2)
_diffrn_measured_fraction_theta_full 1.000
_diffrn_measured_fraction_theta_max 1.000
_diffrn_measurement_device_type 'Enraf--Nonius CAD-4'
_diffrn_measurement_method \w/2\q
_diffrn_radiation_monochromator graphite
_diffrn_radiation_source 'fine-focus sealed tube'
_diffrn_radiation_type CuK\a
_diffrn_radiation_wavelength 1.54180
_diffrn_reflns_av_R_equivalents 0.0476
_diffrn_reflns_av_sigmaI/netI 0.0168
_diffrn_reflns_limit_h_max 9
_diffrn_reflns_limit_h_min -9
_diffrn_reflns_limit_k_max 9
_diffrn_reflns_limit_k_min -9
_diffrn_reflns_limit_l_max 0
_diffrn_reflns_limit_l_min -9
_diffrn_reflns_number 1831
_diffrn_reflns_theta_full 66.94
_diffrn_reflns_theta_max 66.94
_diffrn_reflns_theta_min 5.37
_diffrn_standards_decay_% 5.0
_diffrn_standards_interval_time 120
_diffrn_standards_number 3
_exptl_absorpt_coefficient_mu 7.853
_exptl_absorpt_correction_T_max 0.3071
_exptl_absorpt_correction_T_min 0.0417
_exptl_absorpt_correction_type psi-scan
_exptl_absorpt_process_details '(North <i>et al.</i>,  1968)'
_exptl_crystal_colour colourless
_exptl_crystal_density_diffrn 1.660
_exptl_crystal_density_method 'not measured'
_exptl_crystal_description prism
_exptl_crystal_F_000 244
_exptl_crystal_size_max 0.52
_exptl_crystal_size_mid 0.32
_exptl_crystal_size_min 0.15
_refine_diff_density_max 0.838
_refine_diff_density_min -1.653
_refine_ls_extinction_coef 0.130(17)
_refine_ls_extinction_expression Fc^*^=kFc[1+0.001xFc^2^\l^3^/sin(2\q)]^-1/4^
_refine_ls_extinction_method 'SHELXL97 (Sheldrick, 1997)'
_refine_ls_goodness_of_fit_ref 1.369
_refine_ls_hydrogen_treatment constr
_refine_ls_matrix_type full
_refine_ls_number_parameters 119
_refine_ls_number_reflns 1701
_refine_ls_number_restraints 0
_refine_ls_restrained_S_all 1.369
_refine_ls_R_factor_all 0.0962
_refine_ls_R_factor_gt 0.0947
_refine_ls_shift/su_max 0.000
_refine_ls_shift/su_mean 0.000
_refine_ls_structure_factor_coef Fsqd
_refine_ls_weighting_details 'calc w = 1/[\s^2^(Fo^2^)+(0.2P)^2^] where P=(Fo^2^+2Fc^2^)/3'
_refine_ls_weighting_scheme calc
_refine_ls_wR_factor_gt 0.2732
_refine_ls_wR_factor_ref 0.2771
_reflns_number_gt 1601
_reflns_number_total 1701
_reflns_threshold_expression I>2\s(I)
_cod_data_source_file lw2023.cif
_cod_data_source_block I
_cod_original_cell_volume 480.47(10)
_cod_database_code 2214337
_cod_database_fobs_code 2214337

loop_
_symmetry_equiv_pos_as_xyz
'x, y, z'
'-x, -y, -z'

loop_
_atom_site_type_symbol
_atom_site_label
_atom_site_fract_x
_atom_site_fract_y
_atom_site_fract_z
_atom_site_U_iso_or_equiv
_atom_site_adp_type
_atom_site_calc_flag
_atom_site_refinement_flags
_atom_site_occupancy
C C1 0.3441(5) 0.4168(5) 0.2568(4) 0.0353(9) Uani d . 1
C C2 0.2920(5) 0.3970(5) 0.1016(4) 0.0366(9) Uani d . 1
C C3 0.2380(5) 0.5343(5) -0.0203(5) 0.0402(10) Uani d . 1
H H3 0.2052 0.5185 -0.1229 0.048 Uiso calc R 1
C C4 0.2337(5) 0.6943(5) 0.0135(5) 0.0402(10) Uani d . 1
C C5 0.2829(6) 0.7203(5) 0.1657(5) 0.0435(10) Uani d . 1
H H5 0.2785 0.8298 0.1870 0.052 Uiso calc R 1
C C6 0.3382(6) 0.5817(5) 0.2844(5) 0.0423(10) Uani d . 1
H H6 0.3727 0.5986 0.3860 0.051 Uiso calc R 1
C C7 0.1136(6) 0.1897(7) 0.4902(7) 0.0582(12) Uani d . 1
H H7A 0.1653 0.0805 0.4440 0.070 Uiso calc R 1
H H7B 0.0322 0.2772 0.4122 0.070 Uiso calc R 1
H H7C 0.0421 0.1765 0.5853 0.070 Uiso calc R 1
N N1 0.4140(4) 0.2726(4) 0.3754(4) 0.0402(9) Uani d . 1
H H1N 0.5211 0.1917 0.3592 0.048 Uiso calc R 1
O O1 0.4295(5) 0.1117(4) 0.6438(4) 0.0533(9) Uani d . 1
O O2 0.2194(5) 0.4216(4) 0.6006(4) 0.0528(9) Uani d . 1
S S1 0.29870(12) 0.25352(12) 0.54332(10) 0.0385(6) Uani d . 1
Cl Cl1 0.29909(18) 0.19478(13) 0.05738(13) 0.0544(6) Uani d . 1
Cl Cl2 0.17636(15) 0.86631(14) -0.14033(13) 0.0542(6) Uani d . 1

loop_
_atom_site_aniso_label
_atom_site_aniso_U_11
_atom_site_aniso_U_22
_atom_site_aniso_U_33
_atom_site_aniso_U_12
_atom_site_aniso_U_13
_atom_site_aniso_U_23
C1 0.0286(16) 0.0312(19) 0.0447(18) -0.0097(14) 0.0020(13) -0.0028(15)
C2 0.0343(17) 0.032(2) 0.0433(18) -0.0125(15) 0.0027(14) -0.0051(16)
C3 0.0344(18) 0.038(2) 0.0462(19) -0.0111(16) 0.0006(15) -0.0033(17)
C4 0.0333(18) 0.034(2) 0.052(2) -0.0125(16) 0.0045(15) 0.0008(17)
C5 0.046(2) 0.0310(19) 0.055(2) -0.0157(16) 0.0037(17) -0.0058(17)
C6 0.0416(19) 0.038(2) 0.0489(19) -0.0161(16) -0.0034(16) -0.0044(17)
C7 0.044(2) 0.055(3) 0.080(3) -0.023(2) 0.005(2) -0.008(2)
N1 0.0335(15) 0.0297(16) 0.0499(18) -0.0041(12) 0.0024(13) -0.0001(14)
O1 0.062(2) 0.0393(17) 0.0464(15) -0.0057(14) -0.0051(13) 0.0036(13)
O2 0.0627(19) 0.0360(17) 0.0491(16) -0.0054(14) 0.0043(14) -0.0063(14)
S1 0.0398(8) 0.0281(8) 0.0423(8) -0.0068(5) 0.0007(5) -0.0011(5)
Cl1 0.0720(9) 0.0341(9) 0.0594(9) -0.0207(6) -0.0036(6) -0.0081(5)
Cl2 0.0552(9) 0.0405(9) 0.0583(9) -0.0121(6) 0.0016(6) 0.0120(5)

loop_
_atom_type_symbol
_atom_type_description
_atom_type_scat_dispersion_real
_atom_type_scat_dispersion_imag
_atom_type_scat_source
C C 0.0181 0.0091 'International Tables Vol C Tables 4.2.6.8 and 6.1.1.4'
H H 0.0000 0.0000 'International Tables Vol C Tables 4.2.6.8 and 6.1.1.4'
N N 0.0311 0.0180 'International Tables Vol C Tables 4.2.6.8 and 6.1.1.4'
O O 0.0492 0.0322 'International Tables Vol C Tables 4.2.6.8 and 6.1.1.4'
S S 0.3331 0.5567 'International Tables Vol C Tables 4.2.6.8 and 6.1.1.4'
Cl Cl 0.3639 0.7018 'International Tables Vol C Tables 4.2.6.8 and 6.1.1.4'

loop_
_geom_angle_atom_site_label_1
_geom_angle_atom_site_label_2
_geom_angle_atom_site_label_3
_geom_angle
C6 C1 C2 117.2(4)
C6 C1 N1 121.4(3)
C2 C1 N1 121.2(3)
C3 C2 C1 121.9(4)
C3 C2 Cl1 118.3(3)
C1 C2 Cl1 119.8(3)
C4 C3 C2 118.6(4)
C4 C3 H3 120.7
C2 C3 H3 120.7
C3 C4 C5 121.5(4)
C3 C4 Cl2 119.3(3)
C5 C4 Cl2 119.1(3)
C6 C5 C4 119.0(3)
C6 C5 H5 120.5
C4 C5 H5 120.5
C5 C6 C1 121.9(3)
C5 C6 H6 119.1
C1 C6 H6 119.1
S1 C7 H7A 109.5
S1 C7 H7B 109.5
H7A C7 H7B 109.5
S1 C7 H7C 109.5
H7A C7 H7C 109.5
H7B C7 H7C 109.5
C1 N1 S1 122.4(2)
C1 N1 H1N 118.8
S1 N1 H1N 118.8
O2 S1 O1 119.49(19)
O2 S1 N1 107.84(18)
O1 S1 N1 105.42(18)
O2 S1 C7 108.8(2)
O1 S1 C7 108.1(2)
N1 S1 C7 106.5(2)

loop_
_geom_bond_atom_site_label_1
_geom_bond_atom_site_label_2
_geom_bond_distance
C1 C6 1.392(5)
C1 C2 1.402(5)
C1 N1 1.409(5)
C2 C3 1.384(6)
C2 Cl1 1.732(4)
C3 C4 1.371(6)
C3 H3 0.9300
C4 C5 1.388(6)
C4 Cl2 1.739(4)
C5 C6 1.374(6)
C5 H5 0.9300
C6 H6 0.9300
C7 S1 1.754(4)
C7 H7A 0.9600
C7 H7B 0.9600
C7 H7C 0.9600
N1 S1 1.640(3)
N1 H1N 0.8600
O1 S1 1.431(3)
O2 S1 1.426(3)

loop_
_geom_hbond_atom_site_label_D
_geom_hbond_atom_site_label_H
_geom_hbond_atom_site_label_A
_geom_hbond_site_symmetry_A
_geom_hbond_distance_DH
_geom_hbond_distance_HA
_geom_hbond_distance_DA
_geom_hbond_angle_DHA
N1 H1N O1 2_656 0.86 2.40 2.979(5) 125.1
N1 H1N Cl2 2_665 0.86 2.80 3.494(3) 138.3

loop_
_geom_torsion_atom_site_label_1
_geom_torsion_atom_site_label_2
_geom_torsion_atom_site_label_3
_geom_torsion_atom_site_label_4
_geom_torsion
C6 C1 C2 C3 0.4(5)
N1 C1 C2 C3 -174.6(3)
C6 C1 C2 Cl1 179.1(3)
N1 C1 C2 Cl1 4.1(5)
C1 C2 C3 C4 -0.7(6)
Cl1 C2 C3 C4 -179.4(3)
C2 C3 C4 C5 0.3(6)
C2 C3 C4 Cl2 177.2(3)
C3 C4 C5 C6 0.4(6)
Cl2 C4 C5 C6 -176.5(3)
C4 C5 C6 C1 -0.8(6)
C2 C1 C6 C5 0.4(6)
N1 C1 C6 C5 175.3(3)
C6 C1 N1 S1 70.8(4)
C2 C1 N1 S1 -114.4(3)
C1 N1 S1 O2 -40.3(3)
C1 N1 S1 O1 -169.0(3)
C1 N1 S1 C7 76.4(3)

loop_
_cod_related_entry_id
_cod_related_entry_database
_cod_related_entry_code
1 ChemSpider 582234
